data_7155652
loop_
_publ_author_name
'Zhu, Yuanyuan'
'Li, Boyu'
'Wang, Cui'
'Dong, Zhenghao'
'Zhong, Xiaoling'
'Wang, Kairong'
'Yan, Wenjin'
'Wang, Rui'

_publ_section_title
;
 Asymmetric Synthesis of CF3-Containing Tetrahydroquinoline via
 Thiourea-Catalyzed Cascade Reaction
;
_journal_name_full 'Org. Biomol. Chem.'
_journal_paper_doi 10.1039/C7OB01013C
_journal_year 2017
_chemical_absolute_configuration ad
_chemical_formula_moiety 'C24 H17 Br F3 N3 O7 S'
_chemical_formula_sum 'C24 H17 Br F3 N3 O7 S'
_chemical_formula_weight 628.38
_chemical_name_systematic
;
 ? 
;
_space_group_crystal_system orthorhombic
_space_group_IT_number 19
_space_group_name_Hall 'P 2ac 2ab'
_space_group_name_H-M_alt 'P 21 21 21'
_symmetry_space_group_name_Hall 'P 2ac 2ab'
_symmetry_space_group_name_H-M 'P 21 21 21'
_atom_sites_solution_hydrogens geom
_atom_sites_solution_primary direct
_atom_sites_solution_secondary difmap
_audit_creation_date 2017-01-13
_audit_creation_method
;
Olex2 1.2
(compiled 2016.11.30 svn.r3356 for OlexSys, GUI svn.r5269)
;
_audit_update_record
;
2017-03-03 deposited with the CCDC.
2017-05-18 downloaded from the CCDC.
;
_cell_angle_alpha 90.00
_cell_angle_beta 90.00
_cell_angle_gamma 90.00
_cell_formula_units_Z 8
_cell_length_a 9.9489(7)
_cell_length_b 10.0773(5)
_cell_length_c 51.389(3)
_cell_measurement_reflns_used 1730
_cell_measurement_temperature 292.65(16)
_cell_measurement_theta_max 25.4660
_cell_measurement_theta_min 3.7800
_cell_volume 5152.2(5)
_computing_cell_refinement
;
CrysAlisPro, Agilent Technologies,
Version 1.171.36.28 (release 01-02-2013 CrysAlis171 .NET)
(compiled Feb  1 2013,16:14:44)
;
_computing_data_collection
;
CrysAlisPro, Agilent Technologies,
Version 1.171.36.28 (release 01-02-2013 CrysAlis171 .NET)
(compiled Feb  1 2013,16:14:44)
;
_computing_data_reduction
;
CrysAlisPro, Agilent Technologies,
Version 1.171.36.28 (release 01-02-2013 CrysAlis171 .NET)
(compiled Feb  1 2013,16:14:44)
;
_computing_molecular_graphics 'Olex2 (Dolomanov et al., 2009)'
_computing_publication_material 'Olex2 (Dolomanov et al., 2009)'
_computing_structure_refinement 'ShelXL (Sheldrick, 2015)'
_computing_structure_solution 'ShelXS (Sheldrick, 2008)'
_diffrn_ambient_temperature 292.65(16)
_diffrn_detector_area_resol_mean 16.0733
_diffrn_measured_fraction_theta_full 0.9526
_diffrn_measured_fraction_theta_max 0.6752
_diffrn_measurement_details
;
#__ type_ start__ end____ width___ exp.time_
  1 omega   44.00   69.50   0.7500   10.0000
omega____ theta____ kappa____ phi______ frames
    -       22.7867  178.0000  150.0000 34

#__ type_ start__ end____ width___ exp.time_
  2 omega  -43.00   51.50   0.7500   10.0000
omega____ theta____ kappa____ phi______ frames
    -       22.7867  -38.0000 -180.0000 126
;
_diffrn_measurement_device_type 'SuperNova, Dual, Cu at zero, Eos'
_diffrn_measurement_method '\w scans'
_diffrn_orient_matrix_UB_11 -0.0680025000
_diffrn_orient_matrix_UB_12 0.0211871000
_diffrn_orient_matrix_UB_13 0.0001865000
_diffrn_orient_matrix_UB_21 0.0188236000
_diffrn_orient_matrix_UB_22 0.0572808000
_diffrn_orient_matrix_UB_23 0.0071391000
_diffrn_orient_matrix_UB_31 0.0102973000
_diffrn_orient_matrix_UB_32 0.0349775000
_diffrn_orient_matrix_UB_33 -0.0118102000
_diffrn_radiation_monochromator mirror
_diffrn_radiation_type 'Mo K\a'
_diffrn_radiation_wavelength 0.7107
_diffrn_reflns_av_R_equivalents 0.0508
_diffrn_reflns_av_unetI/netI 0.1123
_diffrn_reflns_limit_h_max 12
_diffrn_reflns_limit_h_min -9
_diffrn_reflns_limit_k_max 12
_diffrn_reflns_limit_k_min -11
_diffrn_reflns_limit_l_max 28
_diffrn_reflns_limit_l_min -63
_diffrn_reflns_number 10558
_diffrn_reflns_theta_full 25.50
_diffrn_reflns_theta_max 26.02
_diffrn_reflns_theta_min 3.45
_diffrn_source 'SuperNova (Mo) X-ray Source'
_exptl_absorpt_coefficient_mu 1.748
_exptl_absorpt_correction_T_max 1.00000
_exptl_absorpt_correction_T_min 0.65328
_exptl_absorpt_correction_type multi-scan
_exptl_absorpt_process_details
;
CrysAlisPro, Agilent Technologies,
Version 1.171.36.28 (release 01-02-2013 CrysAlis171 .NET)
(compiled Feb  1 2013,16:14:44)
Empirical absorption correction using spherical harmonics,
 implemented in SCALE3 ABSPACK scaling algorithm.
;
_exptl_crystal_colour 'clear light colourless'
_exptl_crystal_colour_lustre clear
_exptl_crystal_colour_modifier light
_exptl_crystal_colour_primary colourless
_exptl_crystal_density_diffrn 1.620
_exptl_crystal_density_method 'not measured'
_exptl_crystal_description block
_exptl_crystal_F_000 2528
_exptl_crystal_size_max 0.22
_exptl_crystal_size_mid 0.21
_exptl_crystal_size_min 0.14
_refine_diff_density_max 0.327
_refine_diff_density_min -0.469
_refine_diff_density_rms 0.078
_refine_ls_abs_structure_details 'Flack H D (1983), Acta Cryst. A39, 876-881'
_refine_ls_abs_structure_Flack 0.000(15)
_refine_ls_extinction_method none
_refine_ls_goodness_of_fit_ref 1.053
_refine_ls_hydrogen_treatment constr
_refine_ls_matrix_type full
_refine_ls_number_parameters 698
_refine_ls_number_reflns 7979
_refine_ls_number_restraints 0
_refine_ls_restrained_S_all 1.053
_refine_ls_R_factor_all 0.1158
_refine_ls_R_factor_gt 0.0683
_refine_ls_shift/su_max 0.001
_refine_ls_shift/su_mean 0.000
_refine_ls_structure_factor_coef Fsqd
_refine_ls_weighting_details 'calc w=1/[\s^2^(Fo^2^)+(0.0263P)^2^+4.8595P] where P=(Fo^2^+2Fc^2^)/3'
_refine_ls_weighting_scheme calc
_refine_ls_wR_factor_gt 0.1196
_refine_ls_wR_factor_ref 0.1490
_reflns_number_gt 4896
_reflns_number_total 7979
_reflns_threshold_expression >2sigma(I)
_cod_data_source_file c7ob01013c2.cif
_cod_data_source_block zhuyy_0113_2
_cod_database_code 7155652
_reflns_odcompleteness_completeness 95.26
_reflns_odcompleteness_iscentric 1
_reflns_odcompleteness_theta 26.32
_olex2_refinement_description
;
1. Fixed Uiso
 At 1.2 times of:
  All C(H) groups, All C(H,H) groups
2.a Ternary CH refined with riding coordinates:
 C9(H9), C10(H10), C11(H11), C33(H33), C34(H34), C35(H35)
2.b Secondary CH2 refined with riding coordinates:
 C8(H8A,H8B), C32(H32A,H32B)
2.c Aromatic/amide H refined with riding coordinates:
 C1(H1), C2(H2), C4(H4), C5(H5), C13(H13), C14(H14), C15(H15), C16(H16),
 C20(H20), C21(H21), C23(H23), C24(H24), C25(H25), C26(H26), C28(H28), C29(H29),
  C37(H37), C38(H38), C39(H39), C40(H40), C43(H43), C44(H44), C46(H46), C47(H47)
;
_olex2_date_sample_data_collection 2017-01-13
_olex2_submission_special_instructions 'No special instructions were received'

loop_
_space_group_symop_id
_space_group_symop_operation_xyz
1 'x, y, z'
2 '-x+1/2, -y, z+1/2'
3 'x+1/2, -y+1/2, -z'
4 '-x, y+1/2, -z+1/2'

loop_
_atom_site_label
_atom_site_type_symbol
_atom_site_fract_x
_atom_site_fract_y
_atom_site_fract_z
_atom_site_U_iso_or_equiv
_atom_site_adp_type
_atom_site_occupancy
_atom_site_calc_flag
_atom_site_refinement_flags_posn
Br1 Br 0.40797(16) 0.60488(11) 0.869138(18) 0.0837(4) Uani 1 d .
S1 S 0.2850(3) 0.6485(2) 0.63980(4) 0.0452(6) Uani 1 d .
F1 F -0.1210(7) 0.7055(7) 0.66111(12) 0.0799(19) Uani 1 d .
F2 F -0.0910(7) 0.9167(6) 0.66329(12) 0.095(2) Uani 1 d .
F3 F -0.0266(7) 0.8104(6) 0.62938(11) 0.080(2) Uani 1 d .
O1 O 0.4328(8) 0.6829(11) 0.73852(12) 0.104(3) Uani 1 d .
O2 O 0.2118(9) 0.9964(6) 0.69659(16) 0.079(3) Uani 1 d .
O3 O 0.0238(10) 0.9965(7) 0.71795(15) 0.078(3) Uani 1 d .
O4 O 0.7819(10) 0.7432(10) 0.72291(17) 0.100(3) Uani 1 d .
O5 O 0.7636(13) 0.5314(11) 0.7257(2) 0.155(6) Uani 1 d .
O6 O 0.2785(7) 0.5240(6) 0.62578(12) 0.0619(19) Uani 1 d .
O7 O 0.2828(7) 0.7718(6) 0.62618(12) 0.064(2) Uani 1 d .
N1 N 0.1540(7) 0.6539(6) 0.65980(11) 0.0343(16) Uani 1 d .
N2 N 0.1111(10) 0.9439(7) 0.70453(15) 0.048(2) Uani 1 d .
N3 N 0.7335(10) 0.6390(13) 0.71612(17) 0.073(3) Uani 1 d .
C1 C 0.2414(11) 0.6996(9) 0.79794(16) 0.050(3) Uani 1 d .
H1 H 0.1573 0.7246 0.7917 0.060 Uiso 1 calc R
C2 C 0.2639(12) 0.6786(8) 0.82435(15) 0.055(3) Uani 1 d .
H2 H 0.1935 0.6891 0.8361 0.066 Uiso 1 calc R
C3 C 0.3871(12) 0.6428(8) 0.83317(15) 0.050(3) Uani 1 d .
C4 C 0.4932(12) 0.6321(10) 0.81713(16) 0.060(3) Uani 1 d .
H4 H 0.5780 0.6126 0.8237 0.072 Uiso 1 calc R
C5 C 0.4742(12) 0.6504(10) 0.79071(16) 0.058(3) Uani 1 d .
H5 H 0.5462 0.6413 0.7793 0.070 Uiso 1 calc R
C6 C 0.3491(10) 0.6819(8) 0.78126(16) 0.042(2) Uani 1 d .
C7 C 0.3340(11) 0.6994(10) 0.75206(17) 0.052(3) Uani 1 d .
C8 C 0.2010(10) 0.7382(8) 0.74119(15) 0.047(2) Uani 1 d .
H8A H 0.1844 0.8313 0.7447 0.056 Uiso 1 calc R
H8B H 0.1307 0.6869 0.7495 0.056 Uiso 1 calc R
C9 C 0.1983(9) 0.7135(7) 0.71169(15) 0.0349(19) Uani 1 d .
H9 H 0.2861 0.7376 0.7044 0.042 Uiso 1 calc R
C10 C 0.0875(10) 0.7964(7) 0.69757(15) 0.039(2) Uani 1 d .
H10 H -0.0019 0.7683 0.7033 0.046 Uiso 1 calc R
C11 C 0.0996(10) 0.7828(8) 0.66814(16) 0.043(2) Uani 1 d .
H11 H 0.1602 0.8525 0.6619 0.051 Uiso 1 calc R
C12 C 0.1405(9) 0.5453(7) 0.67784(15) 0.036(2) Uani 1 d .
C13 C 0.1058(10) 0.4200(7) 0.66938(16) 0.044(2) Uani 1 d .
H13 H 0.0832 0.4048 0.6521 0.053 Uiso 1 calc R
C14 C 0.1052(12) 0.3193(8) 0.68699(18) 0.057(3) Uani 1 d .
H14 H 0.0854 0.2341 0.6812 0.069 Uiso 1 calc R
C15 C 0.1325(11) 0.3374(8) 0.71290(17) 0.049(2) Uani 1 d .
H15 H 0.1326 0.2661 0.7244 0.059 Uiso 1 calc R
C16 C 0.1603(11) 0.4664(8) 0.72163(16) 0.052(3) Uani 1 d .
H16 H 0.1752 0.4827 0.7392 0.062 Uiso 1 calc R
C17 C 0.1653(9) 0.5699(8) 0.70362(14) 0.036(2) Uani 1 d .
C18 C -0.0350(12) 0.8023(11) 0.65530(18) 0.057(3) Uani 1 d .
C19 C 0.4267(9) 0.6450(8) 0.66013(16) 0.043(2) Uani 1 d .
C20 C 0.4696(11) 0.5237(9) 0.66968(16) 0.050(3) Uani 1 d .
H20 H 0.4314 0.4451 0.6637 0.060 Uiso 1 calc R
C21 C 0.5725(11) 0.5219(9) 0.68862(18) 0.055(3) Uani 1 d .
H21 H 0.6025 0.4423 0.6957 0.066 Uiso 1 calc R
C22 C 0.6264(10) 0.6395(10) 0.69613(16) 0.052(2) Uani 1 d .
C23 C 0.5876(11) 0.7604(9) 0.68556(18) 0.055(3) Uani 1 d .
H23 H 0.6309 0.8383 0.6905 0.066 Uiso 1 calc R
C24 C 0.4859(10) 0.7635(10) 0.66803(19) 0.054(3) Uani 1 d .
H24 H 0.4560 0.8440 0.6613 0.065 Uiso 1 calc R
Br2 Br 0.69417(17) 0.36427(13) 0.373328(19) 0.0923(5) Uani 1 d .
S2 S 0.7466(3) 0.4440(2) 0.60572(4) 0.0449(6) Uani 1 d .
F4 F 0.5447(7) 0.8523(6) 0.58216(12) 0.087(2) Uani 1 d .
F5 F 0.6498(8) 0.7763(6) 0.61544(10) 0.079(2) Uani 1 d .
F6 F 0.7601(7) 0.8549(5) 0.58307(11) 0.0721(18) Uani 1 d .
O8 O 0.7971(9) 0.3343(6) 0.50444(13) 0.080(3) Uani 1 d .
O9 O 0.4393(8) 0.7212(7) 0.52842(14) 0.074(2) Uani 1 d .
O10 O 0.4472(7) 0.5254(7) 0.54532(16) 0.071(2) Uani 1 d .
O11 O 0.6868(11) -0.0427(7) 0.52020(15) 0.093(3) Uani 1 d .
O12 O 0.8970(13) -0.0293(10) 0.5228(2) 0.142(5) Uani 1 d .
O13 O 0.6119(8) 0.4541(6) 0.61535(12) 0.063(2) Uani 1 d .
O14 O 0.8601(8) 0.4361(6) 0.62283(11) 0.064(2) Uani 1 d .
N4 N 0.7692(7) 0.5760(6) 0.58665(12) 0.0361(17) Uani 1 d .
N5 N 0.4973(9) 0.6330(9) 0.54015(15) 0.052(2) Uani 1 d .
N6 N 0.7871(13) 0.0060(9) 0.52918(19) 0.072(3) Uani 1 d .
C0AA C 0.6512(13) 0.7850(9) 0.58909(18) 0.055(3) Uani 1 d .
C25 C 0.7259(11) 0.5261(8) 0.44686(16) 0.051(3) Uani 1 d .
H25 H 0.7156 0.6096 0.4543 0.061 Uiso 1 calc R
C26 C 0.7139(13) 0.5097(9) 0.42026(16) 0.065(3) Uani 1 d .
H26 H 0.6999 0.5837 0.4098 0.078 Uiso 1 calc R
C27 C 0.7223(11) 0.3863(9) 0.40889(15) 0.053(3) Uani 1 d .
C28 C 0.7503(11) 0.2767(10) 0.42438(18) 0.058(3) Uani 1 d .
H28 H 0.7578 0.1927 0.4171 0.070 Uiso 1 calc R
C29 C 0.7667(10) 0.2946(8) 0.45069(19) 0.053(3) Uani 1 d .
H29 H 0.7875 0.2218 0.4611 0.064 Uiso 1 calc R
C30 C 0.7530(9) 0.4178(8) 0.46210(15) 0.042(2) Uani 1 d .
C31 C 0.7609(10) 0.4290(8) 0.49165(17) 0.046(2) Uani 1 d .
C32 C 0.7195(10) 0.5574(8) 0.50420(14) 0.041(2) Uani 1 d .
H32A H 0.6268 0.5765 0.4997 0.049 Uiso 1 calc R
H32B H 0.7748 0.6288 0.4974 0.049 Uiso 1 calc R
C33 C 0.7334(8) 0.5526(8) 0.53382(14) 0.0322(18) Uani 1 d .
H33 H 0.7031 0.4648 0.5396 0.039 Uiso 1 calc R
C34 C 0.6437(8) 0.6560(8) 0.54719(14) 0.0350(19) Uani 1 d .
H34 H 0.6705 0.7451 0.5416 0.042 Uiso 1 calc R
C35 C 0.6511(9) 0.6472(8) 0.57740(14) 0.042(2) Uani 1 d .
H35 H 0.5710 0.6004 0.5836 0.050 Uiso 1 calc R
C36 C 0.8875(9) 0.5822(7) 0.57123(13) 0.0320(18) Uani 1 d .
C37 C 1.0141(10) 0.5968(9) 0.58279(17) 0.047(2) Uani 1 d .
H37 H 1.0226 0.6027 0.6008 0.056 Uiso 1 calc R
C38 C 1.1263(12) 0.6023(9) 0.56692(18) 0.059(3) Uiso 1 d .
H38 H 1.2111 0.6110 0.5743 0.071 Uiso 1 calc R
C39 C 1.1135(11) 0.5948(9) 0.53969(17) 0.058(3) Uani 1 d .
H39 H 1.1892 0.5989 0.5291 0.069 Uiso 1 calc R
C40 C 0.9871(9) 0.5815(9) 0.52893(15) 0.043(2) Uani 1 d .
H40 H 0.9788 0.5784 0.5109 0.052 Uiso 1 calc R
C41 C 0.8718(8) 0.5725(7) 0.54408(14) 0.0321(18) Uani 1 d .
C42 C 0.7572(10) 0.3081(8) 0.58386(17) 0.042(2) Uani 1 d .
C43 C 0.8807(11) 0.2580(8) 0.57823(17) 0.050(2) Uani 1 d .
H43 H 0.9569 0.2895 0.5867 0.060 Uiso 1 calc R
C44 C 0.8912(11) 0.1586(8) 0.55953(17) 0.053(2) Uani 1 d .
H44 H 0.9744 0.1242 0.5547 0.064 Uiso 1 calc R
C45 C 0.7760(11) 0.1134(8) 0.54851(16) 0.048(2) Uani 1 d .
C46 C 0.6530(11) 0.1602(9) 0.55441(17) 0.053(3) Uani 1 d .
H46 H 0.5768 0.1245 0.5466 0.063 Uiso 1 calc R
C47 C 0.6424(10) 0.2619(8) 0.57216(17) 0.046(2) Uani 1 d .
H47 H 0.5591 0.2985 0.5762 0.055 Uiso 1 calc R

loop_
_atom_site_aniso_label
_atom_site_aniso_U_11
_atom_site_aniso_U_22
_atom_site_aniso_U_33
_atom_site_aniso_U_23
_atom_site_aniso_U_13
_atom_site_aniso_U_12
Br1 0.1477(13) 0.0736(6) 0.0298(5) 0.0075(5) 0.0000(7) 0.0200(8)
S1 0.0491(15) 0.0640(13) 0.0225(9) 0.0067(11) 0.0006(10) 0.0119(12)
F1 0.053(5) 0.114(5) 0.072(4) -0.015(4) -0.005(4) 0.006(4)
F2 0.094(6) 0.101(4) 0.090(5) -0.029(4) -0.026(4) 0.068(4)
F3 0.083(5) 0.111(5) 0.046(3) -0.008(4) -0.025(3) 0.032(4)
O1 0.043(5) 0.232(11) 0.036(4) 0.002(6) 0.004(3) 0.012(6)
O2 0.090(7) 0.051(4) 0.097(6) 0.005(4) 0.015(5) -0.026(4)
O3 0.110(8) 0.054(4) 0.072(5) -0.020(4) 0.012(5) 0.021(4)
O4 0.076(7) 0.147(8) 0.076(6) -0.008(6) -0.008(5) -0.031(6)
O5 0.181(13) 0.135(8) 0.149(10) 0.020(8) -0.129(10) 0.028(8)
O6 0.064(5) 0.078(4) 0.044(4) -0.018(4) -0.004(4) 0.017(4)
O7 0.059(5) 0.080(4) 0.051(4) 0.040(4) 0.009(4) 0.015(4)
N1 0.042(5) 0.038(3) 0.023(3) 0.003(3) 0.004(3) 0.010(3)
N2 0.063(6) 0.038(4) 0.043(4) 0.000(4) -0.009(4) 0.001(4)
N3 0.045(6) 0.124(8) 0.050(5) 0.000(7) -0.010(4) 0.002(6)
C1 0.053(7) 0.065(6) 0.031(5) -0.004(5) -0.005(5) -0.004(5)
C2 0.092(9) 0.056(5) 0.018(4) -0.004(4) 0.016(5) -0.002(6)
C3 0.093(9) 0.034(4) 0.024(4) -0.001(4) -0.013(5) 0.006(5)
C4 0.082(8) 0.068(6) 0.030(5) -0.008(5) 0.000(5) 0.024(6)
C5 0.073(8) 0.081(7) 0.022(4) -0.014(5) 0.003(4) 0.005(6)
C6 0.042(6) 0.053(5) 0.033(5) -0.005(4) -0.001(4) -0.009(4)
C7 0.047(7) 0.076(6) 0.034(5) 0.003(5) -0.004(5) 0.002(5)
C8 0.061(7) 0.047(5) 0.032(5) -0.006(4) -0.003(5) -0.001(5)
C9 0.041(5) 0.037(4) 0.026(4) 0.000(4) 0.002(4) 0.005(4)
C10 0.042(6) 0.041(4) 0.032(4) -0.003(4) -0.002(4) -0.004(4)
C11 0.041(6) 0.049(5) 0.038(5) 0.009(4) 0.001(4) 0.013(4)
C12 0.046(6) 0.034(4) 0.028(4) 0.008(4) -0.001(4) 0.006(4)
C13 0.052(6) 0.046(5) 0.033(4) -0.010(4) -0.014(4) 0.005(5)
C14 0.074(8) 0.044(5) 0.054(6) -0.004(5) -0.006(6) 0.003(5)
C15 0.060(7) 0.038(4) 0.048(5) 0.010(4) -0.008(5) -0.010(5)
C16 0.085(8) 0.048(5) 0.022(4) 0.000(4) 0.005(5) -0.001(5)
C17 0.047(6) 0.046(4) 0.015(3) 0.004(3) 0.005(3) 0.001(4)
C18 0.066(8) 0.072(7) 0.032(5) -0.004(5) -0.012(5) 0.025(6)
C19 0.041(6) 0.052(5) 0.036(4) 0.002(4) 0.014(4) 0.009(5)
C20 0.070(8) 0.048(5) 0.032(5) -0.007(4) -0.003(5) 0.014(5)
C21 0.070(8) 0.050(5) 0.046(5) 0.014(5) -0.014(5) 0.016(5)
C22 0.045(6) 0.070(6) 0.039(5) 0.001(5) 0.001(4) 0.007(6)
C23 0.051(7) 0.066(6) 0.048(6) 0.003(5) 0.005(5) -0.007(5)
C24 0.040(7) 0.060(6) 0.063(7) 0.025(5) -0.005(5) -0.007(5)
Br2 0.1417(14) 0.1045(9) 0.0306(5) -0.0179(6) -0.0011(7) -0.0287(9)
S2 0.0583(16) 0.0511(12) 0.0253(10) 0.0007(10) 0.0056(11) 0.0048(11)
F4 0.101(6) 0.080(4) 0.080(4) -0.020(4) -0.010(4) 0.061(4)
F5 0.114(6) 0.082(4) 0.040(3) -0.013(3) 0.012(4) 0.024(4)
F6 0.098(6) 0.048(3) 0.070(4) -0.008(3) -0.007(4) -0.004(3)
O8 0.138(8) 0.051(4) 0.050(4) 0.000(4) -0.016(5) 0.029(4)
O9 0.059(6) 0.091(5) 0.072(5) 0.003(5) -0.025(4) 0.026(4)
O10 0.035(5) 0.081(5) 0.097(6) 0.012(5) -0.005(4) -0.014(4)
O11 0.133(9) 0.082(5) 0.064(5) -0.020(5) -0.029(6) -0.019(6)
O12 0.109(10) 0.151(9) 0.166(10) -0.113(8) 0.008(8) 0.015(8)
O13 0.077(6) 0.065(4) 0.049(4) 0.004(3) 0.034(4) 0.007(4)
O14 0.089(6) 0.067(4) 0.037(3) 0.003(3) -0.022(4) 0.007(4)
N4 0.039(5) 0.044(4) 0.025(3) 0.005(3) 0.006(3) 0.007(3)
N5 0.048(6) 0.062(5) 0.045(5) 0.001(5) 0.002(4) 0.011(5)
N6 0.090(9) 0.067(6) 0.060(6) -0.018(5) -0.005(6) 0.010(6)
C0AA 0.087(9) 0.045(5) 0.035(5) -0.012(4) 0.002(5) 0.015(6)
C25 0.078(8) 0.044(5) 0.030(5) 0.008(4) 0.001(5) -0.013(5)
C26 0.114(10) 0.065(6) 0.016(4) 0.009(4) -0.006(5) -0.037(7)
C27 0.070(8) 0.064(6) 0.025(4) -0.008(5) 0.005(4) -0.017(6)
C28 0.066(8) 0.064(6) 0.045(6) -0.023(5) 0.004(5) -0.003(6)
C29 0.061(7) 0.045(5) 0.054(6) -0.006(5) -0.006(5) 0.007(5)
C30 0.051(6) 0.047(5) 0.027(4) -0.009(4) -0.009(4) -0.006(4)
C31 0.053(7) 0.047(5) 0.037(5) -0.002(4) -0.001(4) -0.001(4)
C32 0.056(6) 0.048(4) 0.020(4) 0.012(4) -0.004(4) 0.002(4)
C33 0.029(5) 0.042(4) 0.026(4) 0.001(4) -0.001(3) 0.003(4)
C34 0.029(5) 0.048(4) 0.028(4) 0.006(4) -0.005(3) 0.003(4)
C35 0.046(6) 0.050(5) 0.028(4) 0.004(4) 0.009(4) 0.009(4)
C36 0.032(5) 0.041(4) 0.023(4) -0.004(3) -0.004(3) 0.001(4)
C37 0.045(6) 0.062(5) 0.034(5) -0.021(5) -0.013(4) 0.001(5)
C39 0.046(7) 0.085(7) 0.042(5) 0.004(5) 0.013(5) -0.007(6)
C40 0.039(6) 0.065(6) 0.025(4) -0.008(4) 0.005(4) -0.015(5)
C41 0.028(5) 0.043(4) 0.025(4) 0.000(3) -0.003(3) -0.004(4)
C42 0.046(6) 0.044(5) 0.037(5) 0.002(4) -0.005(4) 0.003(4)
C43 0.041(6) 0.059(5) 0.050(6) -0.006(5) -0.009(5) 0.000(5)
C44 0.050(7) 0.054(5) 0.055(6) -0.019(5) 0.000(5) 0.011(5)
C45 0.062(7) 0.046(5) 0.035(4) -0.009(4) -0.002(5) -0.008(5)
C46 0.055(7) 0.056(5) 0.048(5) -0.001(5) -0.012(5) -0.008(5)
C47 0.034(6) 0.054(5) 0.050(5) 0.004(5) 0.007(4) 0.004(4)

loop_
_atom_type_symbol
_atom_type_description
_atom_type_scat_dispersion_real
_atom_type_scat_dispersion_imag
_atom_type_scat_source
C C 0.0033 0.0016 'International Tables Vol C Tables 4.2.6.8 and 6.1.1.4'
H H 0.0000 0.0000 'International Tables Vol C Tables 4.2.6.8 and 6.1.1.4'
Br Br -0.2901 2.4595 'International Tables Vol C Tables 4.2.6.8 and 6.1.1.4'
F F 0.0171 0.0103 'International Tables Vol C Tables 4.2.6.8 and 6.1.1.4'
N N 0.0061 0.0033 'International Tables Vol C Tables 4.2.6.8 and 6.1.1.4'
O O 0.0106 0.0060 'International Tables Vol C Tables 4.2.6.8 and 6.1.1.4'
S S 0.1246 0.1234 'International Tables Vol C Tables 4.2.6.8 and 6.1.1.4'

loop_
_geom_angle_atom_site_label_1
_geom_angle_atom_site_label_2
_geom_angle_atom_site_label_3
_geom_angle
O6 S1 N1 107.5(4)
O6 S1 C19 108.4(4)
O7 S1 O6 120.6(4)
O7 S1 N1 105.3(4)
O7 S1 C19 108.8(4)
N1 S1 C19 105.2(3)
C11 N1 S1 119.9(5)
C12 N1 S1 116.5(5)
C12 N1 C11 116.7(6)
O2 N2 O3 126.0(8)
O2 N2 C10 118.1(9)
O3 N2 C10 115.9(9)
O4 N3 O5 123.7(10)
O4 N3 C22 119.0(11)
O5 N3 C22 117.2(10)
C2 C1 H1 121.3
C6 C1 H1 121.3
C6 C1 C2 117.4(10)
C1 C2 H2 119.6
C3 C2 C1 120.8(9)
C3 C2 H2 119.6
C2 C3 Br1 118.6(8)
C4 C3 Br1 119.7(8)
C4 C3 C2 121.8(8)
C3 C4 H4 120.5
C3 C4 C5 119.0(10)
C5 C4 H4 120.5
C4 C5 H5 119.9
C6 C5 C4 120.1(10)
C6 C5 H5 119.9
C1 C6 C7 121.4(9)
C5 C6 C1 120.8(8)
C5 C6 C7 117.8(8)
O1 C7 C6 118.0(9)
O1 C7 C8 122.7(8)
C8 C7 C6 119.3(8)
C7 C8 H8A 109.6
C7 C8 H8B 109.6
C7 C8 C9 110.1(8)
H8A C8 H8B 108.2
C9 C8 H8A 109.6
C9 C8 H8B 109.6
C8 C9 H9 108.6
C8 C9 C10 112.6(7)
C8 C9 C17 114.9(7)
C10 C9 H9 108.6
C17 C9 H9 108.6
C17 C9 C10 103.1(7)
N2 C10 C9 107.4(7)
N2 C10 H10 110.2
C9 C10 H10 110.2
C11 C10 N2 107.7(7)
C11 C10 C9 111.0(7)
C11 C10 H10 110.2
N1 C11 C10 113.4(6)
N1 C11 H11 108.1
N1 C11 C18 108.3(7)
C10 C11 H11 108.1
C18 C11 C10 110.7(8)
C18 C11 H11 108.1
C13 C12 N1 121.1(7)
C17 C12 N1 117.9(7)
C17 C12 C13 121.0(7)
C12 C13 H13 120.8
C14 C13 C12 118.3(8)
C14 C13 H13 120.8
C13 C14 H14 118.4
C13 C14 C15 123.1(8)
C15 C14 H14 118.4
C14 C15 H15 120.9
C14 C15 C16 118.2(8)
C16 C15 H15 120.9
C15 C16 H16 120.4
C17 C16 C15 119.2(8)
C17 C16 H16 120.4
C12 C17 C9 117.9(7)
C12 C17 C16 120.0(7)
C16 C17 C9 122.1(7)
F1 C18 F2 107.0(10)
F1 C18 F3 108.0(9)
F1 C18 C11 112.2(8)
F2 C18 C11 110.3(8)
F3 C18 F2 106.1(8)
F3 C18 C11 112.9(9)
C20 C19 S1 118.4(7)
C20 C19 C24 121.5(9)
C24 C19 S1 119.8(7)
C19 C20 H20 120.7
C19 C20 C21 118.7(9)
C21 C20 H20 120.7
C20 C21 H21 121.0
C22 C21 C20 118.1(8)
C22 C21 H21 121.0
C21 C22 N3 118.6(9)
C21 C22 C23 123.1(9)
C23 C22 N3 118.3(10)
C22 C23 H23 120.4
C24 C23 C22 119.2(10)
C24 C23 H23 120.4
C19 C24 H24 120.3
C23 C24 C19 119.4(9)
C23 C24 H24 120.3
O13 S2 O14 122.0(4)
O13 S2 N4 105.8(4)
O13 S2 C42 109.2(5)
O14 S2 N4 107.4(4)
O14 S2 C42 107.4(4)
N4 S2 C42 103.6(3)
C35 N4 S2 118.4(6)
C36 N4 S2 118.3(5)
C36 N4 C35 117.7(6)
O9 N5 O10 124.1(9)
O9 N5 C34 117.4(8)
O10 N5 C34 118.3(8)
O11 N6 C45 119.7(11)
O12 N6 O11 122.0(11)
O12 N6 C45 118.2(11)
F4 C0AA F5 107.3(9)
F4 C0AA F6 108.8(8)
F4 C0AA C35 111.6(9)
F5 C0AA C35 109.7(8)
F6 C0AA F5 106.0(9)
F6 C0AA C35 113.2(8)
C26 C25 H25 120.4
C30 C25 H25 120.4
C30 C25 C26 119.1(8)
C25 C26 H26 119.2
C27 C26 C25 121.6(9)
C27 C26 H26 119.2
C26 C27 Br2 121.1(7)
C26 C27 C28 119.1(8)
C28 C27 Br2 119.8(7)
C27 C28 H28 120.5
C29 C28 C27 118.9(9)
C29 C28 H28 120.5
C28 C29 H29 119.2
C28 C29 C30 121.6(9)
C30 C29 H29 119.2
C25 C30 C29 119.6(8)
C25 C30 C31 121.3(7)
C29 C30 C31 119.0(8)
O8 C31 C30 119.7(8)
O8 C31 C32 121.7(7)
C32 C31 C30 118.5(7)
C31 C32 H32A 109.2
C31 C32 H32B 109.2
C31 C32 C33 112.1(7)
H32A C32 H32B 107.9
C33 C32 H32A 109.2
C33 C32 H32B 109.2
C32 C33 H33 107.4
C32 C33 C34 111.8(7)
C34 C33 H33 107.4
C41 C33 C32 115.6(7)
C41 C33 H33 107.4
C41 C33 C34 106.8(6)
N5 C34 C33 110.4(7)
N5 C34 H34 109.4
N5 C34 C35 105.9(7)
C33 C34 H34 109.4
C33 C34 C35 112.3(6)
C35 C34 H34 109.4
N4 C35 C0AA 108.8(8)
N4 C35 C34 113.1(6)
N4 C35 H35 108.2
C0AA C35 C34 110.1(7)
C0AA C35 H35 108.2
C34 C35 H35 108.2
C37 C36 N4 120.9(7)
C37 C36 C41 121.8(8)
C41 C36 N4 117.3(7)
C36 C37 H37 120.7
C38 C37 C36 118.6(8)
C38 C37 H37 120.7
C37 C38 H38 119.6
C37 C38 C39 120.8(10)
C39 C38 H38 119.6
C38 C39 H39 120.5
C40 C39 C38 119.1(9)
C40 C39 H39 120.5
C39 C40 H40 118.9
C39 C40 C41 122.3(8)
C41 C40 H40 118.9
C36 C41 C33 117.6(7)
C40 C41 C33 125.0(7)
C40 C41 C36 117.4(8)
C43 C42 S2 118.4(7)
C43 C42 C47 122.2(8)
C47 C42 S2 119.3(7)
C42 C43 H43 120.6
C42 C43 C44 118.8(9)
C44 C43 H43 120.6
C43 C44 H44 121.1
C45 C44 C43 117.8(9)
C45 C44 H44 121.1
C44 C45 N6 117.7(9)
C46 C45 N6 118.5(9)
C46 C45 C44 123.8(8)
C45 C46 H46 120.7
C45 C46 C47 118.7(9)
C47 C46 H46 120.7
C42 C47 C46 118.6(9)
C42 C47 H47 120.7
C46 C47 H47 120.7

loop_
_geom_bond_atom_site_label_1
_geom_bond_atom_site_label_2
_geom_bond_distance
Br1 C3 1.899(8)
S1 O6 1.448(6)
S1 O7 1.426(6)
S1 N1 1.661(7)
S1 C19 1.755(9)
F1 C18 1.331(12)
F2 C18 1.345(10)
F3 C18 1.337(10)
O1 C7 1.216(11)
O2 N2 1.204(11)
O3 N2 1.229(11)
O4 N3 1.207(12)
O5 N3 1.228(12)
N1 C11 1.471(10)
N1 C12 1.440(9)
N2 C10 1.546(10)
N3 C22 1.480(12)
C1 H1 0.9300
C1 C2 1.392(11)
C1 C6 1.383(12)
C2 H2 0.9300
C2 C3 1.355(14)
C3 C4 1.344(14)
C4 H4 0.9300
C4 C5 1.383(11)
C5 H5 0.9300
C5 C6 1.373(13)
C6 C7 1.518(11)
C7 C8 1.488(13)
C8 H8A 0.9700
C8 H8B 0.9700
C8 C9 1.536(10)
C9 H9 0.9800
C9 C10 1.562(11)
C9 C17 1.541(10)
C10 H10 0.9800
C10 C11 1.523(10)
C11 H11 0.9800
C11 C18 1.505(13)
C12 C13 1.379(10)
C12 C17 1.370(10)
C13 H13 0.9300
C13 C14 1.359(11)
C14 H14 0.9300
C14 C15 1.371(12)
C15 H15 0.9300
C15 C16 1.402(11)
C16 H16 0.9300
C16 C17 1.395(10)
C19 C20 1.385(11)
C19 C24 1.392(12)
C20 H20 0.9300
C20 C21 1.413(13)
C21 H21 0.9300
C21 C22 1.357(13)
C22 C23 1.388(12)
C23 H23 0.9300
C23 C24 1.355(13)
C24 H24 0.9300
Br2 C27 1.862(8)
S2 O13 1.432(8)
S2 O14 1.433(7)
S2 N4 1.668(6)
S2 C42 1.774(8)
F4 C0AA 1.307(12)
F5 C0AA 1.357(10)
F6 C0AA 1.329(12)
O8 C31 1.214(9)
O9 N5 1.219(9)
O10 N5 1.222(10)
O11 N6 1.205(13)
O12 N6 1.197(14)
N4 C35 1.456(10)
N4 C36 1.420(10)
N5 C34 1.518(11)
N6 C45 1.473(12)
C0AA C35 1.513(11)
C25 H25 0.9300
C25 C26 1.382(10)
C25 C30 1.370(11)
C26 H26 0.9300
C26 C27 1.376(12)
C27 C28 1.390(13)
C28 H28 0.9300
C28 C29 1.374(12)
C29 H29 0.9300
C29 C30 1.380(11)
C30 C31 1.525(11)
C31 C32 1.503(11)
C32 H32A 0.9700
C32 H32B 0.9700
C32 C33 1.529(9)
C33 H33 0.9800
C33 C34 1.534(11)
C33 C41 1.488(11)
C34 H34 0.9800
C34 C35 1.557(10)
C35 H35 0.9800
C36 C37 1.401(11)
C36 C41 1.407(9)
C37 H37 0.9300
C37 C38 1.383(13)
C38 H38 0.9300
C38 C39 1.407(12)
C39 H39 0.9300
C39 C40 1.380(13)
C40 H40 0.9300
C40 C41 1.389(11)
C42 C43 1.360(13)
C42 C47 1.372(12)
C43 H43 0.9300
C43 C44 1.392(11)
C44 H44 0.9300
C44 C45 1.357(13)
C45 C46 1.346(13)
C46 H46 0.9300
C46 C47 1.376(11)
C47 H47 0.9300

loop_
_geom_torsion_atom_site_label_1
_geom_torsion_atom_site_label_2
_geom_torsion_atom_site_label_3
_geom_torsion_atom_site_label_4
_geom_torsion
Br1 C3 C4 C5 175.2(8)
S1 N1 C11 C10 -127.2(7)
S1 N1 C11 C18 109.5(8)
S1 N1 C12 C13 -70.3(10)
S1 N1 C12 C17 108.8(8)
S1 C19 C20 C21 -172.0(8)
S1 C19 C24 C23 174.1(8)
O1 C7 C8 C9 16.5(14)
O2 N2 C10 C9 66.6(10)
O2 N2 C10 C11 -53.0(11)
O3 N2 C10 C9 -113.2(9)
O3 N2 C10 C11 127.2(9)
O4 N3 C22 C21 -180.0(11)
O4 N3 C22 C23 1.3(15)
O5 N3 C22 C21 -3.3(16)
O5 N3 C22 C23 178.0(11)
O6 S1 N1 C11 -154.0(6)
O6 S1 N1 C12 56.1(6)
O6 S1 C19 C20 -29.8(8)
O6 S1 C19 C24 155.7(7)
O7 S1 N1 C11 -24.2(7)
O7 S1 N1 C12 -174.1(6)
O7 S1 C19 C20 -162.6(7)
O7 S1 C19 C24 22.8(9)
N1 S1 C19 C20 85.0(7)
N1 S1 C19 C24 -89.5(8)
N1 C11 C18 F1 58.2(10)
N1 C11 C18 F2 177.4(8)
N1 C11 C18 F3 -64.2(11)
N1 C12 C13 C14 174.8(9)
N1 C12 C17 C9 3.2(12)
N1 C12 C17 C16 -176.7(8)
N2 C10 C11 N1 147.7(8)
N2 C10 C11 C18 -90.3(10)
N3 C22 C23 C24 -177.3(9)
C1 C2 C3 Br1 -176.1(7)
C1 C2 C3 C4 3.0(15)
C1 C6 C7 O1 179.7(10)
C1 C6 C7 C8 0.8(14)
C2 C1 C6 C5 -2.7(14)
C2 C1 C6 C7 178.6(8)
C2 C3 C4 C5 -3.8(15)
C3 C4 C5 C6 1.4(16)
C4 C5 C6 C1 1.9(16)
C4 C5 C6 C7 -179.4(9)
C5 C6 C7 O1 1.0(15)
C5 C6 C7 C8 -177.9(9)
C6 C1 C2 C3 0.4(14)
C6 C7 C8 C9 -164.7(8)
C7 C8 C9 C10 -159.1(8)
C7 C8 C9 C17 83.2(10)
C8 C9 C10 N2 55.3(10)
C8 C9 C10 C11 172.8(8)
C8 C9 C17 C12 170.0(8)
C8 C9 C17 C16 -10.0(13)
C9 C10 C11 N1 30.4(11)
C9 C10 C11 C18 152.4(8)
C10 C9 C17 C12 47.1(10)
C10 C9 C17 C16 -133.0(9)
C10 C11 C18 F1 -66.8(10)
C10 C11 C18 F2 52.4(11)
C10 C11 C18 F3 170.9(8)
C11 N1 C12 C13 138.8(9)
C11 N1 C12 C17 -42.1(11)
C12 N1 C11 C10 22.6(11)
C12 N1 C11 C18 -100.7(9)
C12 C13 C14 C15 2.6(17)
C13 C12 C17 C9 -177.7(8)
C13 C12 C17 C16 2.4(14)
C13 C14 C15 C16 1.0(18)
C14 C15 C16 C17 -2.9(16)
C15 C16 C17 C9 -178.6(9)
C15 C16 C17 C12 1.3(15)
C17 C9 C10 N2 179.7(7)
C17 C9 C10 C11 -62.8(9)
C17 C12 C13 C14 -4.3(15)
C19 S1 N1 C11 90.6(7)
C19 S1 N1 C12 -59.3(6)
C19 C20 C21 C22 -1.4(15)
C20 C19 C24 C23 -0.3(15)
C20 C21 C22 N3 179.5(9)
C20 C21 C22 C23 -1.8(16)
C21 C22 C23 C24 4.0(16)
C22 C23 C24 C19 -2.9(16)
C24 C19 C20 C21 2.4(14)
Br2 C27 C28 C29 -178.0(8)
S2 N4 C35 C0AA 114.5(7)
S2 N4 C35 C34 -122.8(7)
S2 N4 C36 C37 -67.6(9)
S2 N4 C36 C41 112.1(7)
S2 C42 C43 C44 -174.9(7)
S2 C42 C47 C46 177.2(6)
F4 C0AA C35 N4 -177.8(8)
F4 C0AA C35 C34 57.7(11)
F5 C0AA C35 N4 -59.1(11)
F5 C0AA C35 C34 176.4(8)
F6 C0AA C35 N4 59.1(9)
F6 C0AA C35 C34 -65.4(10)
O8 C31 C32 C33 1.7(14)
O9 N5 C34 C33 -117.9(8)
O9 N5 C34 C35 120.3(8)
O10 N5 C34 C33 58.4(10)
O10 N5 C34 C35 -63.5(10)
O11 N6 C45 C44 175.2(9)
O11 N6 C45 C46 -4.2(14)
O12 N6 C45 C44 -5.4(15)
O12 N6 C45 C46 175.2(11)
O13 S2 N4 C35 -17.6(7)
O13 S2 N4 C36 -170.7(6)
O13 S2 C42 C43 -161.7(7)
O13 S2 C42 C47 21.7(8)
O14 S2 N4 C35 -149.2(6)
O14 S2 N4 C36 57.6(7)
O14 S2 C42 C43 -27.6(9)
O14 S2 C42 C47 155.9(7)
N4 S2 C42 C43 85.8(8)
N4 S2 C42 C47 -90.7(7)
N4 C36 C37 C38 180.0(8)
N4 C36 C41 C33 -1.7(11)
N4 C36 C41 C40 178.6(7)
N5 C34 C35 N4 139.1(7)
N5 C34 C35 C0AA -99.0(9)
N6 C45 C46 C47 -179.0(8)
C25 C26 C27 Br2 175.7(9)
C25 C26 C27 C28 -3.4(17)
C25 C30 C31 O8 -173.3(10)
C25 C30 C31 C32 8.4(14)
C26 C25 C30 C29 -0.6(15)
C26 C25 C30 C31 -177.2(10)
C26 C27 C28 C29 1.0(15)
C27 C28 C29 C30 1.5(16)
C28 C29 C30 C25 -1.7(15)
C28 C29 C30 C31 175.0(9)
C29 C30 C31 O8 10.1(15)
C29 C30 C31 C32 -168.3(9)
C30 C25 C26 C27 3.1(17)
C30 C31 C32 C33 -179.9(8)
C31 C32 C33 C34 -157.7(7)
C31 C32 C33 C41 79.8(10)
C32 C33 C34 N5 59.0(9)
C32 C33 C34 C35 177.0(7)
C32 C33 C41 C36 173.7(7)
C32 C33 C41 C40 -6.6(12)
C33 C34 C35 N4 18.5(10)
C33 C34 C35 C0AA 140.5(8)
C34 C33 C41 C36 48.6(9)
C34 C33 C41 C40 -131.7(8)
C35 N4 C36 C37 139.0(8)
C35 N4 C36 C41 -41.3(10)
C36 N4 C35 C0AA -92.2(8)
C36 N4 C35 C34 30.5(10)
C36 C37 C38 C39 0.7(14)
C37 C36 C41 C33 178.0(7)
C37 C36 C41 C40 -1.7(12)
C37 C38 C39 C40 -0.2(15)
C38 C39 C40 C41 -1.3(15)
C39 C40 C41 C33 -177.5(8)
C39 C40 C41 C36 2.2(14)
C41 C33 C34 N5 -173.6(6)
C41 C33 C34 C35 -55.6(9)
C41 C36 C37 C38 0.3(13)
C42 S2 N4 C35 97.4(6)
C42 S2 N4 C36 -55.8(7)
C42 C43 C44 C45 -2.3(13)
C43 C42 C47 C46 0.8(13)
C43 C44 C45 N6 -178.6(8)
C43 C44 C45 C46 0.8(14)
C44 C45 C46 C47 1.6(14)
C45 C46 C47 C42 -2.4(13)
C47 C42 C43 C44 1.6(14)
